data_4064113
loop_
_publ_author_name
'Hu, Dan-Fu'
'Weng, Chia-Ming'
'Hong, Fung-E'

_publ_section_title
;
 Preparation of New Buchwald-Type Secondary Phosphine Oxide Ligands and
 Applications in Suzuki&#x2212;Miyaura Reactions
;
_journal_issue 5
_journal_name_full Organometallics
_journal_page_first 1139
_journal_paper_doi 10.1021/om101132t
_journal_volume 30
_journal_year 2011
_chemical_formula_moiety 'C26 H34 Cl2 N4 O2 P2 Pd2'
_chemical_formula_sum 'C26 H34 Cl2 N4 O2 P2 Pd2'
_chemical_formula_weight 780.21
_chemical_name_systematic
; 
 ? 
;
_space_group_IT_number 14
_symmetry_cell_setting monoclinic
_symmetry_space_group_name_Hall '-P 2ybc'
_symmetry_space_group_name_H-M 'P 1 21/c 1'
_atom_sites_solution_hydrogens geom
_atom_sites_solution_primary direct
_atom_sites_solution_secondary difmap
_audit_creation_method SHELXL-97
_cell_angle_alpha 90.00
_cell_angle_beta 93.133(3)
_cell_angle_gamma 90.00
_cell_formula_units_Z 4
_cell_length_a 9.4095(3)
_cell_length_b 16.1661(6)
_cell_length_c 19.8026(7)
_cell_measurement_reflns_used 13367
_cell_measurement_temperature 153(2)
_cell_measurement_theta_max 29.1451
_cell_measurement_theta_min 2.4117
_cell_volume 3007.77(18)
_computing_cell_refinement 'Bruker FRAMBO'
_computing_data_collection 'Bruker FRAMBO'
_computing_data_reduction 'Bruker SHELXTL'
_computing_molecular_graphics 'Bruker SHELXTL'
_computing_publication_material 'Bruker SHELXTL'
_computing_structure_refinement 'Bruker SHELXTL'
_computing_structure_solution 'Bruker SHELXTL'
_diffrn_ambient_temperature 153(2)
_diffrn_detector_area_resol_mean 16.0690
_diffrn_measured_fraction_theta_full 0.998
_diffrn_measured_fraction_theta_max 0.891
_diffrn_measurement_device_type 'multiwire proportional'
_diffrn_measurement_method 'phi and omega scans'
_diffrn_radiation_monochromator graphite
_diffrn_radiation_source 'fine-focus sealed tube'
_diffrn_radiation_type MoK\a
_diffrn_radiation_wavelength 0.71073
_diffrn_reflns_av_R_equivalents 0.0517
_diffrn_reflns_av_sigmaI/netI 0.0603
_diffrn_reflns_limit_h_max 12
_diffrn_reflns_limit_h_min -12
_diffrn_reflns_limit_k_max 21
_diffrn_reflns_limit_k_min -20
_diffrn_reflns_limit_l_max 25
_diffrn_reflns_limit_l_min -22
_diffrn_reflns_number 27250
_diffrn_reflns_theta_full 25.00
_diffrn_reflns_theta_max 29.21
_diffrn_reflns_theta_min 2.41
_exptl_absorpt_coefficient_mu 1.511
_exptl_absorpt_correction_T_max 0.8636
_exptl_absorpt_correction_T_min 0.7521
_exptl_absorpt_correction_type multi-scan
_exptl_crystal_colour orange
_exptl_crystal_density_diffrn 1.723
_exptl_crystal_density_method 'not measured'
_exptl_crystal_F_000 1560
_exptl_crystal_size_max 0.20
_exptl_crystal_size_mid 0.20
_exptl_crystal_size_min 0.10
_refine_diff_density_max 1.006
_refine_diff_density_min -0.998
_refine_diff_density_rms 0.156
_refine_ls_extinction_method none
_refine_ls_goodness_of_fit_ref 1.008
_refine_ls_hydrogen_treatment constr
_refine_ls_matrix_type full
_refine_ls_number_parameters 343
_refine_ls_number_reflns 7262
_refine_ls_number_restraints 0
_refine_ls_restrained_S_all 1.008
_refine_ls_R_factor_all 0.0688
_refine_ls_R_factor_gt 0.0482
_refine_ls_shift/su_max 0.002
_refine_ls_shift/su_mean 0.000
_refine_ls_structure_factor_coef Fsqd
_refine_ls_weighting_details 'calc w=1/[\s^2^(Fo^2^)+(0.0800P)^2^+0.0000P] where P=(Fo^2^+2Fc^2^)/3'
_refine_ls_weighting_scheme calc
_refine_ls_wR_factor_gt 0.1220
_refine_ls_wR_factor_ref 0.1272
_reflns_number_gt 5497
_reflns_number_total 7262
_reflns_threshold_expression >2sigma(I)
_cod_data_source_file om101132t_si_001.cif
_cod_data_source_block hong171m
_cod_original_sg_symbol_H-M P2(1)/c
_cod_database_code 4064113

loop_
_symmetry_equiv_pos_as_xyz
'x, y, z'
'-x, y+1/2, -z+1/2'
'-x, -y, -z'
'x, -y-1/2, z-1/2'

loop_
_atom_site_label
_atom_site_type_symbol
_atom_site_fract_x
_atom_site_fract_y
_atom_site_fract_z
_atom_site_U_iso_or_equiv
_atom_site_adp_type
_atom_site_occupancy
_atom_site_symmetry_multiplicity
_atom_site_calc_flag
_atom_site_refinement_flags
Pd1 Pd 0.02426(4) 1.04688(2) 0.164795(18) 0.01217(10) Uani 1 1 d .
Pd2 Pd 0.19461(4) 1.14130(2) 0.103631(18) 0.01259(10) Uani 1 1 d .
P1A P 0.17995(13) 1.05499(8) 0.25099(6) 0.0134(3) Uani 1 1 d .
Cl2 Cl 0.34817(12) 1.21068(8) 0.02483(6) 0.0188(3) Uani 1 1 d .
P1B P 0.00491(13) 1.18233(8) 0.04417(6) 0.0126(3) Uani 1 1 d .
Cl1 Cl -0.10785(13) 0.94195(8) 0.22470(6) 0.0204(3) Uani 1 1 d .
O1B O 0.0497(4) 1.2105(2) -0.02954(17) 0.0198(8) Uani 1 1 d .
H1BA H -0.0229 1.2264 -0.0525 0.030 Uiso 1 1 calc R
O1A O 0.1769(4) 0.9714(2) 0.29491(18) 0.0202(8) Uani 1 1 d .
H1AA H 0.2367 0.9749 0.3279 0.030 Uiso 1 1 calc R
N2B N -0.1155(4) 1.0406(2) 0.0790(2) 0.0147(8) Uani 1 1 d .
N1A N 0.4938(4) 1.0455(3) 0.2503(2) 0.0178(9) Uani 1 1 d .
N1B N -0.2227(4) 1.0772(3) -0.0184(2) 0.0136(8) Uani 1 1 d .
N2A N 0.3714(4) 1.0986(3) 0.1630(2) 0.0172(9) Uani 1 1 d .
C9B C -0.1200(5) 1.0970(3) 0.0297(2) 0.0140(9) Uani 1 1 d .
C6B C -0.1706(6) 1.1414(3) -0.1267(3) 0.0194(10) Uani 1 1 d .
H6BA H -0.0737 1.1253 -0.1204 0.023 Uiso 1 1 calc R
C9A C 0.3606(5) 1.0629(3) 0.2233(2) 0.0153(10) Uani 1 1 d .
C8B C -0.2204(5) 0.9834(3) 0.0625(3) 0.0171(10) Uani 1 1 d .
H8BA H -0.2431 0.9365 0.0888 0.021 Uiso 1 1 calc R
C2B C -0.4112(6) 1.1394(4) -0.0891(3) 0.0267(12) Uani 1 1 d .
H2BA H -0.4767 1.1228 -0.0568 0.032 Uiso 1 1 calc R
C1A C 0.5350(5) 1.0062(3) 0.3135(3) 0.0203(11) Uani 1 1 d .
C1B C -0.2690(5) 1.1207(3) -0.0796(2) 0.0164(10) Uani 1 1 d .
C11A C 0.1884(6) 1.2216(3) 0.2813(3) 0.0267(12) Uani 1 1 d .
H11A H 0.1786 1.2656 0.3148 0.040 Uiso 1 1 calc R
H11B H 0.1190 1.2301 0.2433 0.040 Uiso 1 1 calc R
H11C H 0.2848 1.2227 0.2650 0.040 Uiso 1 1 calc R
C7B C -0.2856(5) 1.0052(3) 0.0025(3) 0.0192(10) Uani 1 1 d .
H7BA H -0.3609 0.9762 -0.0210 0.023 Uiso 1 1 calc R
C10A C 0.1616(5) 1.1375(3) 0.3142(3) 0.0202(11) Uani 1 1 d .
C11B C 0.0059(6) 1.3432(4) 0.0820(3) 0.0308(14) Uani 1 1 d .
H11D H -0.0447 1.3923 0.0970 0.046 Uiso 1 1 calc R
H11E H 0.0488 1.3551 0.0391 0.046 Uiso 1 1 calc R
H11F H 0.0808 1.3283 0.1162 0.046 Uiso 1 1 calc R
C10B C -0.0997(5) 1.2707(3) 0.0722(3) 0.0167(10) Uani 1 1 d .
C2A C 0.6285(6) 1.0475(4) 0.3583(3) 0.0302(13) Uani 1 1 d .
H2AA H 0.6598 1.1020 0.3488 0.036 Uiso 1 1 calc R
C12B C -0.1639(5) 1.2504(3) 0.1396(3) 0.0212(11) Uani 1 1 d .
H12A H -0.2196 1.2978 0.1542 0.032 Uiso 1 1 calc R
H12B H -0.0874 1.2386 0.1738 0.032 Uiso 1 1 calc R
H12C H -0.2260 1.2020 0.1340 0.032 Uiso 1 1 calc R
C5B C -0.2181(7) 1.1862(4) -0.1830(3) 0.0286(13) Uani 1 1 d .
H5BA H -0.1526 1.2025 -0.2153 0.034 Uiso 1 1 calc R
C7A C 0.5887(5) 1.0711(3) 0.2043(3) 0.0227(11) Uani 1 1 d .
H7AA H 0.6894 1.0663 0.2090 0.027 Uiso 1 1 calc R
C4A C 0.6279(6) 0.9294(4) 0.4315(3) 0.0329(14) Uani 1 1 d .
H4AA H 0.6582 0.9030 0.4726 0.040 Uiso 1 1 calc R
C6A C 0.4893(6) 0.9269(3) 0.3265(3) 0.0270(13) Uani 1 1 d .
H6AA H 0.4265 0.8991 0.2950 0.032 Uiso 1 1 calc R
C13B C -0.2194(6) 1.2935(4) 0.0191(3) 0.0278(13) Uani 1 1 d .
H13A H -0.2732 1.3407 0.0354 0.042 Uiso 1 1 calc R
H13B H -0.2834 1.2461 0.0118 0.042 Uiso 1 1 calc R
H13C H -0.1777 1.3081 -0.0235 0.042 Uiso 1 1 calc R
C8A C 0.5118(5) 1.1048(4) 0.1504(3) 0.0230(12) Uani 1 1 d .
H8AA H 0.5496 1.1283 0.1112 0.028 Uiso 1 1 calc R
C12A C 0.0076(6) 1.1319(4) 0.3359(3) 0.0318(14) Uani 1 1 d .
H12D H -0.0086 1.1746 0.3697 0.048 Uiso 1 1 calc R
H12E H -0.0087 1.0772 0.3554 0.048 Uiso 1 1 calc R
H12F H -0.0583 1.1402 0.2964 0.048 Uiso 1 1 calc R
C13A C 0.2659(7) 1.1245(4) 0.3752(3) 0.0318(14) Uani 1 1 d .
H13D H 0.2542 1.1690 0.4081 0.048 Uiso 1 1 calc R
H13E H 0.3636 1.1251 0.3604 0.048 Uiso 1 1 calc R
H13F H 0.2468 1.0711 0.3963 0.048 Uiso 1 1 calc R
C3B C -0.4573(7) 1.1826(4) -0.1461(3) 0.0365(16) Uani 1 1 d .
H3BA H -0.5555 1.1954 -0.1535 0.044 Uiso 1 1 calc R
C3A C 0.6758(6) 1.0073(4) 0.4182(3) 0.0340(14) Uani 1 1 d .
H3AA H 0.7409 1.0340 0.4494 0.041 Uiso 1 1 calc R
C4B C -0.3614(7) 1.2075(4) -0.1928(3) 0.0355(15) Uani 1 1 d .
H4BA H -0.3931 1.2390 -0.2312 0.043 Uiso 1 1 calc R
C5A C 0.5358(6) 0.8886(4) 0.3858(3) 0.0337(14) Uani 1 1 d .
H5AA H 0.5048 0.8341 0.3953 0.040 Uiso 1 1 calc R

loop_
_atom_site_aniso_label
_atom_site_aniso_U_11
_atom_site_aniso_U_22
_atom_site_aniso_U_33
_atom_site_aniso_U_23
_atom_site_aniso_U_13
_atom_site_aniso_U_12
Pd1 0.01170(17) 0.01399(18) 0.01074(19) 0.00131(14) 0.00005(13) -0.00075(14)
Pd2 0.01109(17) 0.01578(19) 0.01091(19) 0.00094(14) 0.00061(13) -0.00088(14)
P1A 0.0127(6) 0.0156(6) 0.0119(6) 0.0003(5) 0.0000(5) 0.0008(5)
Cl2 0.0166(6) 0.0214(6) 0.0188(6) 0.0028(5) 0.0044(5) -0.0033(5)
P1B 0.0121(6) 0.0145(6) 0.0112(6) 0.0010(5) 0.0005(5) -0.0016(5)
Cl1 0.0191(6) 0.0213(6) 0.0208(6) 0.0077(5) 0.0007(5) -0.0035(5)
O1B 0.0202(18) 0.026(2) 0.0130(18) 0.0057(14) 0.0026(14) 0.0006(15)
O1A 0.0209(18) 0.0216(19) 0.0175(19) 0.0067(15) -0.0035(14) 0.0001(15)
N2B 0.016(2) 0.014(2) 0.015(2) 0.0013(16) 0.0016(16) -0.0035(16)
N1A 0.0140(19) 0.024(2) 0.015(2) 0.0027(17) 0.0002(16) 0.0039(17)
N1B 0.0115(18) 0.019(2) 0.011(2) -0.0028(16) -0.0006(15) -0.0011(16)
N2A 0.0116(19) 0.022(2) 0.018(2) 0.0035(17) -0.0007(16) -0.0012(17)
C9B 0.012(2) 0.020(3) 0.010(2) -0.0017(18) 0.0023(17) 0.0014(19)
C6B 0.021(2) 0.024(3) 0.013(2) -0.006(2) 0.0027(19) -0.004(2)
C9A 0.013(2) 0.016(2) 0.017(3) 0.0002(19) -0.0022(18) 0.0014(18)
C8B 0.015(2) 0.017(2) 0.019(3) -0.001(2) 0.0017(19) -0.0031(19)
C2B 0.019(3) 0.042(4) 0.019(3) 0.001(2) 0.000(2) 0.007(2)
C1A 0.016(2) 0.026(3) 0.018(3) 0.006(2) -0.002(2) 0.005(2)
C1B 0.019(2) 0.018(2) 0.011(2) -0.0026(19) -0.0015(19) 0.0036(19)
C11A 0.031(3) 0.020(3) 0.028(3) -0.005(2) -0.008(2) 0.003(2)
C7B 0.022(3) 0.020(3) 0.016(3) -0.003(2) 0.001(2) -0.003(2)
C10A 0.021(3) 0.020(3) 0.019(3) -0.006(2) -0.003(2) 0.002(2)
C11B 0.029(3) 0.021(3) 0.043(4) -0.009(3) 0.006(3) -0.008(2)
C10B 0.017(2) 0.014(2) 0.019(3) 0.0003(19) -0.0019(19) 0.0010(19)
C2A 0.031(3) 0.025(3) 0.033(3) 0.005(3) -0.013(3) -0.001(3)
C12B 0.015(2) 0.030(3) 0.019(3) -0.002(2) 0.007(2) 0.004(2)
C5B 0.041(3) 0.030(3) 0.014(3) -0.001(2) -0.002(2) -0.007(3)
C7A 0.013(2) 0.031(3) 0.025(3) 0.005(2) -0.002(2) 0.001(2)
C4A 0.035(3) 0.041(4) 0.023(3) 0.010(3) -0.006(3) 0.007(3)
C6A 0.024(3) 0.018(3) 0.037(3) 0.003(2) -0.010(2) -0.001(2)
C13B 0.032(3) 0.027(3) 0.024(3) -0.002(2) -0.001(2) 0.011(2)
C8A 0.012(2) 0.037(3) 0.020(3) 0.006(2) 0.002(2) 0.002(2)
C12A 0.029(3) 0.041(4) 0.026(3) -0.009(3) 0.010(2) 0.016(3)
C13A 0.042(3) 0.036(3) 0.016(3) -0.008(2) -0.009(2) 0.010(3)
C3B 0.032(3) 0.053(4) 0.023(3) 0.000(3) -0.008(3) 0.020(3)
C3A 0.031(3) 0.037(4) 0.032(3) -0.003(3) -0.016(3) 0.001(3)
C4B 0.049(4) 0.031(3) 0.025(3) 0.003(3) -0.011(3) 0.003(3)
C5A 0.030(3) 0.031(3) 0.040(4) 0.015(3) -0.007(3) 0.004(3)

loop_
_atom_type_symbol
_atom_type_description
_atom_type_scat_dispersion_real
_atom_type_scat_dispersion_imag
_atom_type_scat_source
C C 0.0033 0.0016 'International Tables Vol C Tables 4.2.6.8 and 6.1.1.4'
H H 0.0000 0.0000 'International Tables Vol C Tables 4.2.6.8 and 6.1.1.4'
N N 0.0061 0.0033 'International Tables Vol C Tables 4.2.6.8 and 6.1.1.4'
O O 0.0106 0.0060 'International Tables Vol C Tables 4.2.6.8 and 6.1.1.4'
P P 0.1023 0.0942 'International Tables Vol C Tables 4.2.6.8 and 6.1.1.4'
Cl Cl 0.1484 0.1585 'International Tables Vol C Tables 4.2.6.8 and 6.1.1.4'
Pd Pd -0.9988 1.0072 'International Tables Vol C Tables 4.2.6.8 and 6.1.1.4'

loop_
_geom_angle_atom_site_label_1
_geom_angle_atom_site_label_2
_geom_angle_atom_site_label_3
_geom_angle
N2B Pd1 P1A 176.88(11)
N2B Pd1 Cl1 92.68(11)
P1A Pd1 Cl1 89.98(4)
N2B Pd1 Pd2 91.52(11)
P1A Pd1 Pd2 85.63(3)
Cl1 Pd1 Pd2 171.24(3)
N2A Pd2 P1B 177.60(12)
N2A Pd2 Cl2 91.74(11)
P1B Pd2 Cl2 90.61(4)
N2A Pd2 Pd1 92.08(11)
P1B Pd2 Pd1 85.52(3)
Cl2 Pd2 Pd1 167.62(3)
O1A P1A C9A 105.5(2)
O1A P1A C10A 103.6(2)
C9A P1A C10A 106.1(2)
O1A P1A Pd1 109.87(15)
C9A P1A Pd1 111.45(16)
C10A P1A Pd1 119.25(17)
O1B P1B C9B 105.7(2)
O1B P1B C10B 103.0(2)
C9B P1B C10B 106.5(2)
O1B P1B Pd2 109.17(14)
C9B P1B Pd2 110.81(16)
C10B P1B Pd2 120.52(17)
P1B O1B H1BA 109.5
P1A O1A H1AA 109.5
C9B N2B C8B 106.9(4)
C9B N2B Pd1 123.6(3)
C8B N2B Pd1 129.4(3)
C9A N1A C7A 107.1(4)
C9A N1A C1A 129.0(4)
C7A N1A C1A 123.8(4)
C9B N1B C7B 106.9(4)
C9B N1B C1B 130.0(4)
C7B N1B C1B 123.1(4)
C9A N2A C8A 108.5(4)
C9A N2A Pd2 123.1(3)
C8A N2A Pd2 128.3(3)
N2B C9B N1B 110.1(4)
N2B C9B P1B 114.0(3)
N1B C9B P1B 135.8(4)
C5B C6B C1B 118.0(5)
C5B C6B H6BA 121.0
C1B C6B H6BA 121.0
N2A C9A N1A 109.0(4)
N2A C9A P1A 114.7(3)
N1A C9A P1A 136.2(4)
C7B C8B N2B 108.5(4)
C7B C8B H8BA 125.8
N2B C8B H8BA 125.8
C1B C2B C3B 118.9(5)
C1B C2B H2BA 120.5
C3B C2B H2BA 120.5
C2A C1A C6A 121.4(5)
C2A C1A N1A 118.4(5)
C6A C1A N1A 120.1(5)
C2B C1B C6B 122.3(5)
C2B C1B N1B 117.8(5)
C6B C1B N1B 119.9(4)
C10A C11A H11A 109.5
C10A C11A H11B 109.5
H11A C11A H11B 109.5
C10A C11A H11C 109.5
H11A C11A H11C 109.5
H11B C11A H11C 109.5
C8B C7B N1B 107.5(4)
C8B C7B H7BA 126.2
N1B C7B H7BA 126.2
C12A C10A C13A 110.2(5)
C12A C10A C11A 110.5(5)
C13A C10A C11A 110.1(5)
C12A C10A P1A 105.8(4)
C13A C10A P1A 111.0(4)
C11A C10A P1A 109.2(4)
C10B C11B H11D 109.5
C10B C11B H11E 109.5
H11D C11B H11E 109.5
C10B C11B H11F 109.5
H11D C11B H11F 109.5
H11E C11B H11F 109.5
C12B C10B C11B 109.6(4)
C12B C10B C13B 109.7(4)
C11B C10B C13B 110.2(5)
C12B C10B P1B 109.9(3)
C11B C10B P1B 106.1(3)
C13B C10B P1B 111.3(4)
C1A C2A C3A 118.5(5)
C1A C2A H2AA 120.7
C3A C2A H2AA 120.7
C10B C12B H12A 109.5
C10B C12B H12B 109.5
H12A C12B H12B 109.5
C10B C12B H12C 109.5
H12A C12B H12C 109.5
H12B C12B H12C 109.5
C6B C5B C4B 120.6(6)
C6B C5B H5BA 119.7
C4B C5B H5BA 119.7
N1A C7A C8A 107.6(4)
N1A C7A H7AA 126.2
C8A C7A H7AA 126.2
C3A C4A C5A 121.0(5)
C3A C4A H4AA 119.5
C5A C4A H4AA 119.5
C5A C6A C1A 119.3(5)
C5A C6A H6AA 120.3
C1A C6A H6AA 120.3
C10B C13B H13A 109.5
C10B C13B H13B 109.5
H13A C13B H13B 109.5
C10B C13B H13C 109.5
H13A C13B H13C 109.5
H13B C13B H13C 109.5
N2A C8A C7A 107.7(5)
N2A C8A H8AA 126.1
C7A C8A H8AA 126.1
C10A C12A H12D 109.5
C10A C12A H12E 109.5
H12D C12A H12E 109.5
C10A C12A H12F 109.5
H12D C12A H12F 109.5
H12E C12A H12F 109.5
C10A C13A H13D 109.5
C10A C13A H13E 109.5
H13D C13A H13E 109.5
C10A C13A H13F 109.5
H13D C13A H13F 109.5
H13E C13A H13F 109.5
C2B C3B C4B 120.4(6)
C2B C3B H3BA 119.8
C4B C3B H3BA 119.8
C4A C3A C2A 119.8(5)
C4A C3A H3AA 120.1
C2A C3A H3AA 120.1
C5B C4B C3B 119.7(6)
C5B C4B H4BA 120.2
C3B C4B H4BA 120.2
C6A C5A C4A 120.0(6)
C6A C5A H5AA 120.0
C4A C5A H5AA 120.0

loop_
_geom_bond_atom_site_label_1
_geom_bond_atom_site_label_2
_geom_bond_distance
Pd1 N2B 2.093(4)
Pd1 P1A 2.1917(13)
Pd1 Cl1 2.4477(12)
Pd1 Pd2 2.5649(5)
Pd2 N2A 2.100(4)
Pd2 P1B 2.1870(13)
Pd2 Cl2 2.4550(12)
P1A O1A 1.608(4)
P1A C9A 1.819(5)
P1A C10A 1.843(5)
P1B O1B 1.607(4)
P1B C9B 1.824(5)
P1B C10B 1.838(5)
O1B H1BA 0.8400
O1A H1AA 0.8400
N2B C9B 1.335(6)
N2B C8B 1.379(6)
N1A C9A 1.365(6)
N1A C7A 1.374(6)
N1A C1A 1.438(6)
N1B C9B 1.357(6)
N1B C7B 1.380(6)
N1B C1B 1.448(6)
N2A C9A 1.335(6)
N2A C8A 1.362(6)
C6B C5B 1.382(8)
C6B C1B 1.391(7)
C6B H6BA 0.9500
C8B C7B 1.354(7)
C8B H8BA 0.9500
C2B C1B 1.375(7)
C2B C3B 1.377(8)
C2B H2BA 0.9500
C1A C2A 1.387(8)
C1A C6A 1.380(7)
C11A C10A 1.534(8)
C11A H11A 0.9800
C11A H11B 0.9800
C11A H11C 0.9800
C7B H7BA 0.9500
C10A C12A 1.537(7)
C10A C13A 1.529(7)
C11B C10B 1.542(7)
C11B H11D 0.9800
C11B H11E 0.9800
C11B H11F 0.9800
C10B C12B 1.530(7)
C10B C13B 1.543(7)
C2A C3A 1.403(8)
C2A H2AA 0.9500
C12B H12A 0.9800
C12B H12B 0.9800
C12B H12C 0.9800
C5B C4B 1.394(9)
C5B H5BA 0.9500
C7A C8A 1.369(7)
C7A H7AA 0.9500
C4A C3A 1.367(9)
C4A C5A 1.385(9)
C4A H4AA 0.9500
C6A C5A 1.377(8)
C6A H6AA 0.9500
C13B H13A 0.9800
C13B H13B 0.9800
C13B H13C 0.9800
C8A H8AA 0.9500
C12A H12D 0.9800
C12A H12E 0.9800
C12A H12F 0.9800
C13A H13D 0.9800
C13A H13E 0.9800
C13A H13F 0.9800
C3B C4B 1.387(9)
C3B H3BA 0.9500
C3A H3AA 0.9500
C4B H4BA 0.9500
C5A H5AA 0.9500
